data_4113906
loop_
_publ_author_name
'Alessio Altieri'
'Francesco G. Gatti'
'Euan R. Kay'
'David A. Leigh'
'David Martel'
'Francesco Paolucci'
'Alexandra M. Z. Slawin'
'Jenny K. Y. Wong'

_publ_section_title
;
 Electrochemically Switchable Hydrogen-Bonded Molecular Shuttles
;
_journal_name_full 'Journal of the American Chemical Society'
_journal_page_first 8644
_journal_page_last 8654
_journal_paper_doi 10.1021/ja0352552
_journal_volume 125
_journal_year 2003
_chemical_formula_sum 'C76 H88 N10 O10'
_chemical_formula_weight 1301.56
_chemical_name_systematic
; 
 ? 
;
_space_group_IT_number 2
_symmetry_cell_setting triclinic
_symmetry_space_group_name_Hall '-P 1'
_symmetry_space_group_name_H-M 'P -1'
_atom_sites_solution_hydrogens geom
_atom_sites_solution_primary direct
_atom_sites_solution_secondary difmap
_audit_creation_method SHELXL
_cell_angle_alpha 108.0300(10)
_cell_angle_beta 106.0530(10)
_cell_angle_gamma 101.9480(10)
_cell_formula_units_Z 1
_cell_length_a 9.8887(5)
_cell_length_b 13.1481(6)
_cell_length_c 15.3131(7)
_cell_measurement_temperature 293(2)
_cell_volume 1723.59(14)
_computing_cell_refinement SMART/SAINT
_computing_data_collection SMART
_computing_data_reduction SAINT
_computing_molecular_graphics 'Siemens SHELXTL'
_computing_publication_material 'Siemens SHELXTL'
_computing_structure_refinement 'SHELXL-93 (Sheldrick, 1993)'
_computing_structure_solution 'SHELXS-86 (Sheldrick, 1990)'
_diffrn_ambient_temperature 293(2)
_diffrn_measurement_device SMART
_diffrn_measurement_method CCD
_diffrn_radiation_monochromator graphite
_diffrn_radiation_source 'fine-focus sealed tube'
_diffrn_radiation_type MoK\a
_diffrn_radiation_wavelength 0.71073
_diffrn_reflns_av_R_equivalents 0.0628
_diffrn_reflns_av_sigmaI/netI 0.1373
_diffrn_reflns_limit_h_max 10
_diffrn_reflns_limit_h_min -10
_diffrn_reflns_limit_k_max 14
_diffrn_reflns_limit_k_min -14
_diffrn_reflns_limit_l_max 16
_diffrn_reflns_limit_l_min -15
_diffrn_reflns_number 8463
_diffrn_reflns_theta_max 23.31
_diffrn_reflns_theta_min 1.50
_exptl_absorpt_coefficient_mu 0.084
_exptl_absorpt_correction_T_max 1.000000
_exptl_absorpt_correction_T_min 0.697473
_exptl_absorpt_correction_type SADABS
_exptl_crystal_colour colourless
_exptl_crystal_density_diffrn 1.254
_exptl_crystal_description needle
_exptl_crystal_F_000 694
_exptl_crystal_size_max 0.24
_exptl_crystal_size_mid 0.06
_exptl_crystal_size_min 0.06
_refine_diff_density_max 0.356
_refine_diff_density_min -0.250
_refine_diff_density_rms 0.057
_refine_ls_extinction_coef 0.0199(37)
_refine_ls_extinction_expression Fc^*^=kFc[1+0.001xFc^2^\l^3^/sin(2\q)]^-1/4^
_refine_ls_extinction_method SHELXL
_refine_ls_goodness_of_fit_all 0.975
_refine_ls_goodness_of_fit_obs 1.103
_refine_ls_hydrogen_treatment -
_refine_ls_matrix_type full
_refine_ls_number_parameters 446
_refine_ls_number_reflns 4770
_refine_ls_number_restraints 3
_refine_ls_restrained_S_all 1.027
_refine_ls_restrained_S_obs 1.102
_refine_ls_R_factor_all 0.1902
_refine_ls_R_factor_obs 0.0866
_refine_ls_shift/esd_max -0.009
_refine_ls_shift/esd_mean 0.001
_refine_ls_structure_factor_coef Fsqd
_refine_ls_weighting_details 'w=1/[\s^2^(Fo^2^)+(0.1232P)^2^+0.4115P] where P=(Fo^2^+2Fc^2^)/3'
_refine_ls_weighting_scheme calc
_refine_ls_wR_factor_all 0.2659
_refine_ls_wR_factor_obs 0.1894
_reflns_number_observed 2276
_reflns_number_total 4819
_reflns_observed_criterion >2sigma(I)
_cod_data_source_file ja0352552si20030331_034047.cif
_cod_data_source_block JA0352552_Rotaxane_3
_cod_depositor_comments
;
The following automatic conversions were performed:

'_refine_ls_weighting_scheme' value 'calc
w=1/[\s^2^(Fo^2^)+(0.1232P)^2^+0.4115P] where P=(Fo^2^+2Fc^2^)/3' was
changed to 'calc'. New tag '_refine_ls_weighting_details' was
created. The value of the new tag was set to
'w=1/[\s^2^(Fo^2^)+(0.1232P)^2^+0.4115P] where P=(Fo^2^+2Fc^2^)/3'.

Automatic conversion script
Id: cif_fix_values 3143 2015-03-26 13:38:13Z robertas 
;
_cod_original_cell_volume 1723.58(14)
_cod_database_code 4113906

loop_
_symmetry_equiv_pos_as_xyz
'x, y, z'
'-x, -y, -z'

loop_
_atom_site_aniso_label
_atom_site_aniso_U_11
_atom_site_aniso_U_22
_atom_site_aniso_U_33
_atom_site_aniso_U_23
_atom_site_aniso_U_13
_atom_site_aniso_U_12
C1 0.049(4) 0.064(4) 0.048(4) 0.010(4) 0.020(3) 0.018(3)
N2 0.053(3) 0.050(3) 0.047(3) 0.020(3) 0.028(3) 0.022(3)
C3 0.051(4) 0.047(4) 0.045(4) 0.016(3) 0.022(3) 0.016(3)
O3 0.090(4) 0.057(3) 0.069(3) 0.028(3) 0.037(3) 0.038(3)
C4 0.043(4) 0.054(4) 0.036(4) 0.026(3) 0.016(3) 0.009(3)
C5 0.039(3) 0.044(4) 0.037(4) 0.021(3) 0.014(3) 0.010(3)
C6 0.039(4) 0.051(4) 0.034(4) 0.025(3) 0.017(3) 0.018(3)
C7 0.050(4) 0.063(4) 0.035(4) 0.022(3) 0.016(3) 0.021(3)
C8 0.056(4) 0.073(5) 0.053(5) 0.035(4) 0.030(4) 0.014(4)
C9 0.063(4) 0.049(4) 0.044(4) 0.021(3) 0.012(3) 0.015(3)
C10 0.047(4) 0.052(4) 0.026(3) 0.016(3) 0.010(3) 0.018(3)
O10 0.050(3) 0.070(3) 0.054(3) 0.025(2) 0.024(2) 0.026(2)
N11 0.037(3) 0.043(3) 0.051(3) 0.013(3) 0.021(3) 0.018(2)
C12 0.041(4) 0.053(4) 0.061(5) 0.018(4) 0.015(3) 0.016(3)
C13 0.043(4) 0.042(3) 0.043(4) 0.010(3) 0.020(3) 0.017(3)
C14 0.048(4) 0.067(4) 0.040(4) 0.023(3) 0.018(3) 0.013(3)
C15 0.044(4) 0.059(4) 0.036(4) 0.018(3) 0.006(3) 0.011(3)
C16 0.043(4) 0.038(3) 0.039(4) 0.012(3) 0.013(3) 0.016(3)
C17 0.059(5) 0.058(4) 0.038(4) 0.021(3) 0.019(3) 0.019(3)
C18 0.048(4) 0.066(4) 0.048(4) 0.029(4) 0.012(3) 0.026(4)
C21 0.051(4) 0.061(4) 0.032(4) 0.027(3) 0.016(3) 0.025(3)
C22 0.056(4) 0.054(4) 0.037(4) 0.024(3) 0.021(3) 0.022(3)
N23 0.039(3) 0.055(3) 0.030(3) 0.021(3) 0.014(2) 0.015(3)
C24 0.033(3) 0.039(3) 0.034(4) 0.015(3) 0.010(3) 0.011(3)
O24 0.045(3) 0.074(3) 0.039(3) 0.029(2) 0.016(2) 0.024(2)
C25 0.041(4) 0.052(3) 0.038(4) 0.024(3) 0.015(3) 0.015(3)
C26 0.050(4) 0.057(4) 0.038(4) 0.029(4) 0.022(3) 0.017(3)
C27 0.068(5) 0.077(5) 0.043(4) 0.027(4) 0.017(4) 0.028(4)
C28 0.116(7) 0.092(6) 0.055(5) 0.048(5) 0.056(5) 0.055(5)
C29 0.109(7) 0.110(7) 0.032(5) 0.034(5) 0.036(5) 0.072(6)
C30 0.076(6) 0.093(6) 0.033(4) 0.021(4) 0.016(4) 0.037(5)
C31 0.069(5) 0.071(5) 0.036(4) 0.021(4) 0.016(4) 0.025(4)
C32 0.062(4) 0.046(4) 0.029(4) 0.019(3) 0.016(3) 0.018(3)
C33 0.071(5) 0.055(4) 0.047(4) 0.028(4) 0.013(4) 0.009(4)
C34 0.102(6) 0.067(5) 0.058(5) 0.038(5) 0.020(5) 0.007(5)
C35 0.138(8) 0.056(5) 0.053(5) 0.020(4) 0.047(6) 0.021(5)
C36 0.116(7) 0.070(5) 0.073(6) 0.043(5) 0.058(6) 0.045(5)
C37 0.094(5) 0.062(4) 0.050(5) 0.027(4) 0.031(4) 0.041(4)
O40 0.235(10) 0.221(9) 0.095(6) 0.073(6) 0.068(6) 0.095(8)
C40 0.160(10) 0.139(9) 0.078(8) 0.050(8) 0.038(7) 0.070(8)
N40 0.096(5) 0.076(4) 0.055(5) 0.023(4) 0.013(4) 0.019(4)
C41 0.154(9) 0.100(7) 0.087(7) 0.052(6) 0.015(6) 0.024(6)
C42 0.119(8) 0.116(8) 0.091(8) 0.007(6) 0.016(6) 0.039(7)
O50 0.108(6) 0.121(6) 0.188(8) 0.063(5) 0.052(6) 0.021(5)
C50 0.081(7) 0.083(7) 0.127(9) 0.054(6) 0.045(7) 0.027(6)
N50 0.077(5) 0.068(4) 0.076(5) 0.029(4) 0.028(4) 0.029(4)
C51 0.059(6) 0.140(8) 0.156(11) 0.064(8) 0.026(6) 0.016(6)
C52 0.170(10) 0.140(9) 0.110(9) 0.005(7) 0.035(8) 0.092(8)

loop_
_atom_site_label
_atom_site_type_symbol
_atom_site_fract_x
_atom_site_fract_y
_atom_site_fract_z
_atom_site_U_iso_or_equiv
_atom_site_thermal_displace_type
_atom_site_occupancy
_atom_site_calc_flag
_atom_site_refinement_flags
C1 C 0.1403(7) 0.1515(5) 0.2676(5) 0.056(2) Uani 1 d .
H1A H 0.0831(7) 0.1631(5) 0.2110(5) 0.067 Uiso 1 calc R
H1B H 0.1068(7) 0.0714(5) 0.2536(5) 0.067 Uiso 1 calc R
N2 N 0.1089(5) 0.2132(4) 0.3545(4) 0.0468(13) Uani 1 d D
H2 H 0.0704(58) 0.2770(30) 0.3605(44) 0.067(19) Uiso 1 d D
C3 C 0.0931(6) 0.1692(5) 0.4213(5) 0.047(2) Uani 1 d .
O3 O 0.1196(5) 0.0816(4) 0.4211(3) 0.0668(14) Uani 1 d .
C4 C 0.0360(6) 0.2322(5) 0.4954(4) 0.0432(15) Uani 1 d .
C5 C 0.0742(6) 0.3496(5) 0.5331(4) 0.0392(15) Uani 1 d .
H5A H 0.1427(6) 0.3918(5) 0.5161(4) 0.047 Uiso 1 calc R
C6 C 0.0098(6) 0.4046(5) 0.5968(4) 0.0380(14) Uani 1 d .
C7 C -0.0925(7) 0.3398(5) 0.6198(4) 0.048(2) Uani 1 d .
H7A H -0.1389(7) 0.3751(5) 0.6597(4) 0.058 Uiso 1 calc R
C8 C -0.1279(7) 0.2239(6) 0.5851(5) 0.057(2) Uani 1 d .
H8A H -0.1954(7) 0.1819(6) 0.6029(5) 0.068 Uiso 1 calc R
C9 C -0.0621(7) 0.1706(5) 0.5237(5) 0.053(2) Uani 1 d .
H9A H -0.0841(7) 0.0926(5) 0.5013(5) 0.064 Uiso 1 calc R
C10 C 0.0499(7) 0.5290(5) 0.6377(4) 0.0419(15) Uani 1 d .
O10 O -0.0414(4) 0.5760(3) 0.6585(3) 0.0554(12) Uani 1 d .
N11 N 0.1862(5) 0.5873(4) 0.6508(4) 0.0429(13) Uani 1 d D
H11 H 0.2669(37) 0.5555(38) 0.6476(38) 0.048(16) Uiso 1 d D
C12 C 0.2409(6) 0.7112(5) 0.6922(5) 0.053(2) Uani 1 d .
H12A H 0.2311(6) 0.7402(5) 0.7559(5) 0.064 Uiso 1 calc R
H12B H 0.1823(6) 0.7392(5) 0.6487(5) 0.064 Uiso 1 calc R
C13 C 0.3991(6) 0.7507(5) 0.7039(4) 0.043(2) Uani 1 d .
C14 C 0.5147(7) 0.7651(5) 0.7865(5) 0.051(2) Uani 1 d .
H14A H 0.4926(7) 0.7546(5) 0.8390(5) 0.062 Uiso 1 calc R
C15 C 0.6599(7) 0.7940(5) 0.7950(4) 0.049(2) Uani 1 d .
H15A H 0.7328(7) 0.8003(5) 0.8517(4) 0.059 Uiso 1 calc R
C16 C 0.7008(6) 0.8142(4) 0.7201(4) 0.0408(15) Uani 1 d .
C17 C 0.5866(7) 0.8016(5) 0.6367(5) 0.051(2) Uani 1 d .
H17A H 0.6097(7) 0.8140(5) 0.5852(5) 0.061 Uiso 1 calc R
C18 C 0.4383(7) 0.7708(5) 0.6278(5) 0.053(2) Uani 1 d .
H18A H 0.3646(7) 0.7635(5) 0.5711(5) 0.063 Uiso 1 calc R
C21 C 0.7178(7) 0.4292(5) 0.8332(4) 0.044(2) Uani 1 d .
H21A H 0.8221(7) 0.4522(5) 0.8397(4) 0.053 Uiso 1 calc R
C22 C 0.6481(7) 0.5105(5) 0.7992(4) 0.046(2) Uani 1 d .
H22A H 0.5442(7) 0.4889(5) 0.7915(4) 0.055 Uiso 1 calc R
H22B H 0.6967(7) 0.5859(5) 0.8503(4) 0.055 Uiso 1 calc R
N23 N 0.6584(5) 0.5134(4) 0.7064(3) 0.0393(12) Uani 1 d D
H23 H 0.7610(23) 0.5378(44) 0.7101(44) 0.064(19) Uiso 1 d D
C24 C 0.5396(6) 0.5006(4) 0.6308(4) 0.0358(14) Uani 1 d .
O24 O 0.4134(4) 0.4794(3) 0.6327(3) 0.0495(11) Uani 1 d .
C25 C 0.5699(6) 0.5090(5) 0.5418(4) 0.0417(15) Uani 1 d .
H25A H 0.6160(6) 0.4531(5) 0.5186(4) 0.050 Uiso 1 calc R
H25B H 0.6395(6) 0.5830(5) 0.5608(4) 0.050 Uiso 1 calc R
C26 C 0.7161(7) 0.4475(5) 0.9361(4) 0.045(2) Uani 1 d .
C27 C 0.5975(8) 0.3898(6) 0.9503(5) 0.062(2) Uani 1 d .
H27A H 0.5183(8) 0.3349(6) 0.8956(5) 0.074 Uiso 1 calc R
C28 C 0.5908(10) 0.4107(7) 1.0458(6) 0.073(2) Uani 1 d .
H28A H 0.5078(10) 0.3719(7) 1.0535(6) 0.088 Uiso 1 calc R
C29 C 0.7102(10) 0.4897(7) 1.1262(5) 0.074(2) Uani 1 d .
H29A H 0.7096(10) 0.5050(7) 1.1896(5) 0.089 Uiso 1 calc R
C30 C 0.8296(9) 0.5456(6) 1.1121(5) 0.068(2) Uani 1 d .
H30A H 0.9113(9) 0.5976(6) 1.1668(5) 0.081 Uiso 1 calc R
C31 C 0.8326(8) 0.5272(6) 1.0189(5) 0.059(2) Uani 1 d .
H31A H 0.9141(8) 0.5691(6) 1.0118(5) 0.071 Uiso 1 calc R
C32 C 0.6485(7) 0.3057(5) 0.7632(4) 0.045(2) Uani 1 d .
C33 C 0.5163(8) 0.2635(5) 0.6831(5) 0.060(2) Uani 1 d .
H33A H 0.4646(8) 0.3120(5) 0.6700(5) 0.072 Uiso 1 calc R
C34 C 0.4596(9) 0.1490(6) 0.6216(6) 0.078(2) Uani 1 d .
H34A H 0.3706(9) 0.1218(6) 0.5680(6) 0.093 Uiso 1 calc R
C35 C 0.5344(11) 0.0763(6) 0.6399(6) 0.082(2) Uani 1 d .
H35A H 0.4974(11) 0.0001(6) 0.5987(6) 0.098 Uiso 1 calc R
C36 C 0.6644(10) 0.1179(6) 0.7197(6) 0.075(2) Uani 1 d .
H36A H 0.7143(10) 0.0688(6) 0.7337(6) 0.089 Uiso 1 calc R
C37 C 0.7226(8) 0.2306(6) 0.7795(5) 0.064(2) Uani 1 d .
H37A H 0.8130(8) 0.2571(6) 0.8318(5) 0.076 Uiso 1 calc R
O40 O 0.2988(11) 0.1350(8) 0.9693(6) 0.175(4) Uani 1 d .
C40 C 0.2389(13) 0.1641(9) 0.9037(9) 0.121(4) Uani 1 d .
H40A H 0.2036(13) 0.2249(9) 0.9203(9) 0.146 Uiso 1 calc R
N40 N 0.2225(7) 0.1132(6) 0.8114(5) 0.081(2) Uani 1 d .
C41 C 0.1588(11) 0.1570(7) 0.7403(7) 0.119(3) Uani 1 d .
H41A H 0.1543(11) 0.1112(7) 0.6764(7) 0.178 Uiso 1 calc R
H41B H 0.2193(11) 0.2332(7) 0.7592(7) 0.178 Uiso 1 calc R
H41C H 0.0604(11) 0.1559(7) 0.7378(7) 0.178 Uiso 1 calc R
C42 C 0.2741(10) 0.0207(8) 0.7802(7) 0.122(4) Uani 1 d .
H42A H 0.2519(10) -0.0044(8) 0.7104(7) 0.183 Uiso 1 calc R
H42B H 0.2258(10) -0.0398(8) 0.7947(7) 0.183 Uiso 1 calc R
H42C H 0.3795(10) 0.0436(8) 0.8142(7) 0.183 Uiso 1 calc R
O50 O -0.0313(9) 0.6935(6) 0.9011(6) 0.141(3) Uani 1 d .
C50 C 0.1009(11) 0.7326(8) 0.9261(8) 0.092(3) Uani 1 d .
H50A H 0.1506(11) 0.6850(8) 0.9008(8) 0.110 Uiso 1 calc R
N50 N 0.1812(7) 0.8373(6) 0.9863(5) 0.073(2) Uani 1 d .
C51 C 0.3388(9) 0.8784(8) 1.0125(8) 0.123(4) Uani 1 d .
H51A H 0.3764(9) 0.9563(8) 1.0570(8) 0.184 Uiso 1 calc R
H51B H 0.3609(9) 0.8715(8) 0.9541(8) 0.184 Uiso 1 calc R
H51C H 0.3848(9) 0.8350(8) 1.0441(8) 0.184 Uiso 1 calc R
C52 C 0.1090(12) 0.9125(9) 1.0277(8) 0.148(5) Uani 1 d .
H52A H 0.1812(12) 0.9853(9) 1.0698(8) 0.222 Uiso 1 calc R
H52B H 0.0611(12) 0.8831(9) 1.0654(8) 0.222 Uiso 1 calc R
H52C H 0.0361(12) 0.9197(9) 0.9755(8) 0.222 Uiso 1 calc R

loop_
_atom_type_symbol
_atom_type_description
_atom_type_scat_dispersion_real
_atom_type_scat_dispersion_imag
_atom_type_scat_source
C C 0.0033 0.0016 'International Tables Vol C Tables 4.2.6.8 and 6.1.1.4'
H H 0.0000 0.0000 'International Tables Vol C Tables 4.2.6.8 and 6.1.1.4'
N N 0.0061 0.0033 'International Tables Vol C Tables 4.2.6.8 and 6.1.1.4'
O O 0.0106 0.0060 'International Tables Vol C Tables 4.2.6.8 and 6.1.1.4'

loop_
_geom_angle_atom_site_label_1
_geom_angle_atom_site_label_2
_geom_angle_atom_site_label_3
_geom_angle
_geom_angle_site_symmetry_3
N2 C1 C16 114.3(5) 2_666
C3 N2 C1 121.9(5) .
O3 C3 N2 123.0(6) .
O3 C3 C4 121.3(6) .
N2 C3 C4 115.6(5) .
C9 C4 C5 119.4(6) .
C9 C4 C3 118.3(5) .
C5 C4 C3 122.2(6) .
C4 C5 C6 120.3(6) .
C7 C6 C5 118.5(5) .
C7 C6 C10 120.6(5) .
C5 C6 C10 120.9(6) .
C8 C7 C6 121.6(6) .
C7 C8 C9 119.5(6) .
C4 C9 C8 120.6(6) .
O10 C10 N11 122.3(5) .
O10 C10 C6 120.9(6) .
N11 C10 C6 116.8(5) .
C10 N11 C12 122.3(4) .
N11 C12 C13 109.4(5) .
C14 C13 C18 116.3(6) .
C14 C13 C12 122.8(6) .
C18 C13 C12 120.8(6) .
C15 C14 C13 123.2(6) .
C14 C15 C16 121.2(6) .
C17 C16 C15 116.6(6) .
C17 C16 C1 123.2(6) 2_666
C15 C16 C1 120.1(5) 2_666
C16 C17 C18 122.0(6) .
C17 C18 C13 120.6(6) .
C32 C21 C22 115.4(5) .
C32 C21 C26 112.1(5) .
C22 C21 C26 107.4(4) .
N23 C22 C21 114.1(4) .
C24 N23 C22 122.2(5) .
O24 C24 N23 122.2(5) .
O24 C24 C25 122.3(5) .
N23 C24 C25 115.5(5) .
C24 C25 C25 112.6(6) 2_666
C27 C26 C31 117.4(6) .
C27 C26 C21 121.8(6) .
C31 C26 C21 120.7(6) .
C26 C27 C28 122.4(7) .
C29 C28 C27 118.2(8) .
C30 C29 C28 119.3(7) .
C29 C30 C31 121.9(7) .
C26 C31 C30 120.7(7) .
C33 C32 C37 117.7(6) .
C33 C32 C21 123.9(5) .
C37 C32 C21 118.4(6) .
C32 C33 C34 120.8(6) .
C35 C34 C33 120.4(7) .
C36 C35 C34 118.9(7) .
C35 C36 C37 121.2(7) .
C36 C37 C32 121.0(7) .
O40 C40 N40 122.8(10) .
C40 N40 C42 122.1(8) .
C40 N40 C41 119.1(8) .
C42 N40 C41 118.6(8) .
O50 C50 N50 125.4(9) .
C50 N50 C51 122.3(8) .
C50 N50 C52 118.9(8) .
C51 N50 C52 118.7(8) .

loop_
_geom_bond_atom_site_label_1
_geom_bond_atom_site_label_2
_geom_bond_distance
_geom_bond_site_symmetry_2
C1 N2 1.479(7) .
C1 C16 1.483(8) 2_666
N2 C3 1.351(7) .
C3 O3 1.233(6) .
C3 C4 1.503(8) .
C4 C9 1.382(8) .
C4 C5 1.395(7) .
C5 C6 1.406(7) .
C6 C7 1.378(7) .
C6 C10 1.479(8) .
C7 C8 1.379(8) .
C8 C9 1.385(8) .
C10 O10 1.250(6) .
C10 N11 1.332(7) .
N11 C12 1.468(7) .
C12 C13 1.484(8) .
C13 C14 1.381(8) .
C13 C18 1.405(8) .
C14 C15 1.365(8) .
C15 C16 1.396(8) .
C16 C17 1.389(8) .
C16 C1 1.483(8) 2_666
C17 C18 1.394(8) .
C21 C32 1.519(8) .
C21 C22 1.528(7) .
C21 C26 1.525(8) .
C22 N23 1.464(7) .
N23 C24 1.339(7) .
C24 O24 1.232(6) .
C24 C25 1.505(7) .
C25 C25 1.518(10) 2_666
C26 C27 1.368(8) .
C26 C31 1.379(8) .
C27 C28 1.426(9) .
C28 C29 1.373(10) .
C29 C30 1.364(10) .
C30 C31 1.382(9) .
C32 C33 1.384(8) .
C32 C37 1.388(8) .
C33 C34 1.396(9) .
C34 C35 1.371(10) .
C35 C36 1.369(10) .
C36 C37 1.371(9) .
O40 C40 1.229(11) .
C40 N40 1.309(11) .
N40 C42 1.413(10) .
N40 C41 1.441(10) .
O50 C50 1.201(9) .
C50 N50 1.316(10) .
N50 C51 1.433(9) .
N50 C52 1.430(9) .

loop_
_geom_torsion_atom_site_label_1
_geom_torsion_atom_site_label_2
_geom_torsion_atom_site_label_3
_geom_torsion_atom_site_label_4
_geom_torsion
_geom_torsion_site_symmetry_1
_geom_torsion_site_symmetry_4
C16 C1 N2 C3 -98.3(7) 2_666 .
C1 N2 C3 O3 8.3(9) . .
C1 N2 C3 C4 -169.9(5) . .
O3 C3 C4 C9 -36.3(8) . .
N2 C3 C4 C9 141.9(6) . .
O3 C3 C4 C5 146.2(6) . .
N2 C3 C4 C5 -35.6(8) . .
C9 C4 C5 C6 -2.1(8) . .
C3 C4 C5 C6 175.4(5) . .
C4 C5 C6 C7 -0.8(8) . .
C4 C5 C6 C10 179.7(5) . .
C5 C6 C7 C8 2.7(8) . .
C10 C6 C7 C8 -177.9(5) . .
C6 C7 C8 C9 -1.6(9) . .
C5 C4 C9 C8 3.2(8) . .
C3 C4 C9 C8 -174.4(5) . .
C7 C8 C9 C4 -1.3(9) . .
C7 C6 C10 O10 -29.1(8) . .
C5 C6 C10 O10 150.4(5) . .
C7 C6 C10 N11 151.0(5) . .
C5 C6 C10 N11 -29.5(8) . .
O10 C10 N11 C12 1.2(9) . .
C6 C10 N11 C12 -179.0(5) . .
C10 N11 C12 C13 176.1(5) . .
N11 C12 C13 C14 -86.1(7) . .
N11 C12 C13 C18 91.0(7) . .
C18 C13 C14 C15 -1.8(9) . .
C12 C13 C14 C15 175.4(5) . .
C13 C14 C15 C16 1.9(9) . .
C14 C15 C16 C17 -1.0(8) . .
C14 C15 C16 C1 178.3(5) . 2_666
C15 C16 C17 C18 0.3(8) . .
C1 C16 C17 C18 -179.0(5) 2_666 .
C16 C17 C18 C13 -0.3(9) . .
C14 C13 C18 C17 1.0(8) . .
C12 C13 C18 C17 -176.3(5) . .
C32 C21 C22 N23 -61.4(7) . .
C26 C21 C22 N23 172.7(5) . .
C21 C22 N23 C24 128.7(5) . .
C22 N23 C24 O24 -4.1(8) . .
C22 N23 C24 C25 178.3(5) . .
O24 C24 C25 C25 1.0(9) . 2_666
N23 C24 C25 C25 178.6(6) . 2_666
C32 C21 C26 C27 -39.3(7) . .
C22 C21 C26 C27 88.5(7) . .
C32 C21 C26 C31 143.6(6) . .
C22 C21 C26 C31 -88.6(7) . .
C31 C26 C27 C28 0.9(9) . .
C21 C26 C27 C28 -176.3(5) . .
C26 C27 C28 C29 -1.8(10) . .
C27 C28 C29 C30 0.5(10) . .
C28 C29 C30 C31 1.7(10) . .
C27 C26 C31 C30 1.3(9) . .
C21 C26 C31 C30 178.5(5) . .
C29 C30 C31 C26 -2.7(10) . .
C22 C21 C32 C33 -11.2(9) . .
C26 C21 C32 C33 112.2(6) . .
C22 C21 C32 C37 168.0(5) . .
C26 C21 C32 C37 -68.6(7) . .
C37 C32 C33 C34 0.5(10) . .
C21 C32 C33 C34 179.7(6) . .
C32 C33 C34 C35 0.0(11) . .
C33 C34 C35 C36 0.6(11) . .
C34 C35 C36 C37 -1.9(11) . .
C35 C36 C37 C32 2.5(11) . .
C33 C32 C37 C36 -1.7(10) . .
C21 C32 C37 C36 179.1(6) . .
O40 C40 N40 C42 -0.6(18) . .
O40 C40 N40 C41 -176.4(11) . .
O50 C50 N50 C51 -179.7(10) . .
O50 C50 N50 C52 0.8(15) . .
